data_9005284
loop_
_publ_author_name
'Rziha, T.'
'Gies, H.'
'Rius, J.'

_publ_section_title
;
 RUB-7, a new synthetic manganese oxide structure type
 with a 2x4 tunnel
;
_journal_name_full 'European Journal of Mineralogy'
_journal_page_first 675
_journal_page_last 686
_journal_volume 8
_journal_year 1996
_chemical_formula_sum 'Mn3 O6 Rb2.08'
_chemical_name_mineral RUB-7
_space_group_IT_number 12
_symmetry_space_group_name_Hall '-C 2y'
_symmetry_space_group_name_H-M 'C 1 2/m 1'
_cell_angle_alpha 90
_cell_angle_beta 91.29
_cell_angle_gamma 90
_cell_length_a 14.191
_cell_length_b 2.851
_cell_length_c 24.343
_cell_formula_units_Z 8
_cell_volume 984.633
_database_code_amcsd 0006630
_exptl_crystal_density_diffrn 5.917
_cod_original_formula_sum 'Rb2.08 Mn3 O6'
_cod_database_code 9005284
_amcsd_formula_title RUB-7

loop_
_space_group_symop_operation_xyz
x,y,z
1/2+x,1/2+y,z
x,-y,z
1/2+x,1/2-y,z
-x,y,-z
1/2-x,1/2+y,-z
-x,-y,-z
1/2-x,1/2-y,-z

loop_
_atom_site_label
_atom_site_fract_x
_atom_site_fract_y
_atom_site_fract_z
_atom_site_occupancy
_atom_site_U_iso_or_equiv
Rb1a 0.24000 0.78000 0.36000 0.75000 0.03040
Rb1b 0.25000 0.51000 0.31000 0.23000 0.03040
Rb2a 0.27000 0.79000 0.22000 0.38000 0.03040
Rb2b 0.26000 0.20000 0.14000 0.72000 0.03040
Mn1 -0.00700 0.50000 0.09400 1.00000 0.00760
Mn2 0.00600 0.00000 0.20200 1.00000 0.00760
Mn3 -0.00200 0.50000 0.30300 1.00000 0.00760
Mn4 -0.00200 0.00000 0.40500 1.00000 0.00760
Mn5 0.16500 0.50000 0.49600 1.00000 0.00760
Mn6 0.16200 0.00000 0.01100 1.00000 0.00760
O1 0.08200 0.00000 0.06800 1.00000 0.01267
O2 0.07700 0.50000 0.17000 1.00000 0.01267
O3 0.06000 0.00000 0.27000 1.00000 0.01267
O4 0.05800 0.50000 0.38200 1.00000 0.01267
O5 0.12100 0.00000 0.45800 1.00000 0.01267
O6 0.27600 0.50000 0.45500 1.00000 0.01267
O7 0.41700 0.00000 0.43300 1.00000 0.01267
O8 0.42600 0.50000 0.33000 1.00000 0.01267
O9 0.43900 0.00000 0.23200 1.00000 0.01267
O10 0.44200 0.50000 0.12500 1.00000 0.01267
O11 0.23700 0.50000 0.04600 1.00000 0.01267
O12 0.37800 0.00000 0.03700 1.00000 0.01267

loop_
_cod_related_entry_id
_cod_related_entry_database
_cod_related_entry_code
1 AMCSD 0006630
